data_2012400
loop_
_publ_author_name
'Yang, Lan'
'Naruke, Haruo'
'Yamase, Toshihiro'

_publ_section_title
;
 A three-dimensional inorganic/organic hybrid vanadium oxide complex
 with pentacoordinate Co^II^, [CoV~2~O~6~(4,4'-bipy)]
;
_journal_issue 12
_journal_name_full 'Acta Crystallographica Section C'
_journal_page_first 1378
_journal_page_last 1380
_journal_paper_doi 10.1107/S0108270101014822
_journal_volume 57
_journal_year 2001
_chemical_formula_iupac '[Co (C10 H8 N2) V2 O6]'
_chemical_formula_moiety 'C10 H8 Co N2 O6 V2'
_chemical_formula_sum 'C10 H8 Co N2 O6 V2'
_chemical_formula_weight 412.99
_space_group_IT_number 2
_symmetry_cell_setting triclinic
_symmetry_space_group_name_Hall '-P 1'
_symmetry_space_group_name_H-M 'P -1'
_cell_angle_alpha 87.079(5)
_cell_angle_beta 75.833(4)
_cell_angle_gamma 75.233(6)
_cell_formula_units_Z 2
_cell_length_a 8.1634(9)
_cell_length_b 8.5720(10)
_cell_length_c 10.1710(10)
_cell_measurement_reflns_used 3503
_cell_measurement_temperature 296
_cell_measurement_theta_max 27.5
_cell_measurement_theta_min 3.1
_cell_volume 667.24(13)
_computing_cell_refinement PROCESS-AUTO
_computing_data_collection 'PROCESS-AUTO (Rigaku, 1998)'
_computing_data_reduction 'TEXSAN (Molecular Structure Corporation, 1999)'
_computing_molecular_graphics 'ORTEPII (Johnson, 1976)'
_computing_publication_material 'TEXSAN (Molecular Structure Corporation, 1999)'
_computing_structure_refinement 'TEXSAN (Molecular Structure Corporation, 1985)'
_computing_structure_solution 'SIR92 (Altomare et al., 1994)'
_diffrn_detector_area_resol_mean 10.00
_diffrn_measured_fraction_theta_full .971
_diffrn_measured_fraction_theta_max .971
_diffrn_measurement_device_type 'Rigaku RAXIS-RAPID imaging-plate'
_diffrn_measurement_method \w
_diffrn_radiation_type 'Mo K\a'
_diffrn_radiation_wavelength .7107
_diffrn_reflns_av_R_equivalents .032
_diffrn_reflns_limit_h_max 10
_diffrn_reflns_limit_h_min -10
_diffrn_reflns_limit_k_max 10
_diffrn_reflns_limit_k_min -11
_diffrn_reflns_limit_l_max 13
_diffrn_reflns_limit_l_min -13
_diffrn_reflns_number 3920
_diffrn_reflns_theta_full 27.47
_diffrn_reflns_theta_max 27.47
_diffrn_standards_decay_% 0
_diffrn_standards_number 0
_exptl_absorpt_coefficient_mu 2.627
_exptl_absorpt_correction_T_max .769
_exptl_absorpt_correction_T_min .597
_exptl_absorpt_correction_type multi-scan
_exptl_absorpt_process_details '(software?; Higashi, 1995)'
_exptl_crystal_colour black
_exptl_crystal_density_diffrn 2.055
_exptl_crystal_density_meas ?
_exptl_crystal_density_method 'not measured'
_exptl_crystal_description plate
_exptl_crystal_F_000 406
_exptl_crystal_size_max .2
_exptl_crystal_size_mid .2
_exptl_crystal_size_min .1
_refine_diff_density_max .93
_refine_diff_density_min -.82
_refine_ls_extinction_method none
_refine_ls_goodness_of_fit_ref 1.924
_refine_ls_hydrogen_treatment constr
_refine_ls_number_parameters 190
_refine_ls_number_reflns 2340
_refine_ls_R_factor_gt .044
_refine_ls_shift/su_max .002
_refine_ls_structure_factor_coef Fsqd
_refine_ls_weighting_details 'w = 1/[\s^2^(Fo^2^) + {0.085[Max(Fo^2^,0) + 2Fc^2^]/3}^2^]'
_refine_ls_weighting_scheme calc
_refine_ls_wR_factor_ref .174
_reflns_number_gt 2174
_reflns_number_total 2961
_reflns_threshold_expression F^2^>2\s(F^2^)
_cod_data_source_file ta1336.cif
_cod_data_source_block I
_cod_depositor_comments
;
The following automatic conversions were performed:

'_exptl_crystal_density_meas' value 'not measured' was changed to '?'
- the value is perceived as not measured.

Automatic conversion script
Id: cif_fix_values 3008 2015-01-20 13:52:24Z robertas 
;
_cod_original_cell_volume 667.2(2)
_cod_original_sg_symbol_H-M P-1
_cod_database_code 2012400

loop_
_symmetry_equiv_pos_as_xyz
x,y,z
-x,-y,-z

loop_
_atom_site_label
_atom_site_fract_x
_atom_site_fract_y
_atom_site_fract_z
_atom_site_U_iso_or_equiv
_atom_site_adp_type
_atom_site_calc_flag
_atom_site_refinement_flags
_atom_site_occupancy
_atom_site_disorder_assembly
_atom_site_disorder_group
_atom_site_type_symbol
Co .15624(4) -.33906(5) -.94205(3) .01490(10) Uani d . 1.00 . . Co
V1 .23138(5) -.77366(6) -.96987(4) .01610(10) Uani d . 1.00 . . V
V2 .37325(5) -.09006(6) -.80229(4) .01500(10) Uani d . 1.00 . . V
O1 .2178(2) -.5793(3) -.9527(2) .0230(5) Uani d . 1.00 . . O
O2 .2707(2) -.1978(3) -.8703(2) .0219(5) Uani d . 1.00 . . O
O3 .3483(3) -.1289(3) -.6422(2) .0261(5) Uani d . 1.00 . . O
O4 .2811(2) -.8774(3) -.8225(2) .0219(5) Uani d . 1.00 . . O
O5 -.0414(2) -.2058(3) -1.0122(2) .0241(5) Uani d . 1.00 . . O
O6 .3953(2) -.8565(3) -1.1148(2) .0227(5) Uani d . 1.00 . . O
N1 -.0205(3) -.3466(3) -.7485(2) .0220(6) Uani d . 1.00 . . N
N2 .3334(3) -.3351(3) -1.1342(2) .0170(5) Uani d . 1.00 . . N
C1 -.0876(4) -.4734(4) -.7077(3) .0285(8) Uani d . 1.00 . . C
C2 -.2165(4) -.4741(4) -.5889(3) .0244(7) Uani d . 1.00 . . C
C3 -.2807(3) -.3344(4) -.5066(3) .0206(7) Uani d . 1.00 . . C
C4 -.2121(4) -.2035(4) -.5482(3) .0254(7) Uani d . 1.00 . . C
C5 -.0828(4) -.2136(4) -.6687(3) .0231(7) Uani d . 1.00 . . C
C6 .3272(4) -.2039(4) -1.2104(3) .0230(7) Uani d . 1.00 . . C
C7 .4490(4) -.1956(4) -1.3333(3) .0238(7) Uani d . 1.00 . . C
C8 .4621(3) -.4661(4) -1.1791(3) .0209(7) Uani d . 1.00 . . C
C9 .5889(3) -.4702(4) -1.3004(3) .0235(7) Uani d . 1.00 . . C
C10 -.4169(3) -.3331(4) -.3789(3) .0198(7) Uani d . 1.00 . . C
H1 -.2629 -.5802 -.5582 .0330 Uiso calc . 1.00 . . H
H2 -.2516 -.1051 -.4763 .0330 Uiso calc . 1.00 . . H
H3 -.0239 -.1138 -.6984 .0330 Uiso calc . 1.00 . . H
H4 -.0547 -.5725 -.7778 .0330 Uiso calc . 1.00 . . H
H5 .4602 -.5693 -1.1143 .0330 Uiso calc . 1.00 . . H
H6 .6811 -.5872 -1.3214 .0330 Uiso calc . 1.00 . . H
H7 .4386 -.0808 -1.3831 .0330 Uiso calc . 1.00 . . H
H8 .2379 -.0889 -1.1787 .0330 Uiso calc . 1.00 . . H

loop_
_atom_site_aniso_label
_atom_site_aniso_U_11
_atom_site_aniso_U_22
_atom_site_aniso_U_33
_atom_site_aniso_U_12
_atom_site_aniso_U_13
_atom_site_aniso_U_23
Co .0141(2) .0166(3) .0124(2) -.0029(2) -.0006(2) -.0019(2)
V1 .0128(2) .0169(3) .0162(2) -.0014(2) -.0008(2) -.0009(2)
V2 .0148(2) .0174(3) .0114(2) -.0019(2) -.0020(2) -.0023(2)
O1 .0258(9) .0143(8) .0230(10) -.0009(8) .0014(8) -.0019(9)
O2 .0197(10) .0250(10) .0240(10) -.0109(8) -.0035(8) -.0053(9)
O3 .0390(10) .0230(10) .0127(8) -.0044(9) -.0040(8) .0018(9)
O4 .0249(10) .0170(10) .0222(9) .0016(8) -.0097(8) -.0005(8)
O5 .0164(9) .0300(10) .0230(10) -.0017(8) -.0035(7) .0026(9)
O6 .0172(8) .0240(10) .0241(10) -.0036(8) -.0005(7) -.0078(9)
N1 .0178(10) .0320(10) .0139(10) -.0067(9) .0023(7) -.0068(10)
N2 .0144(9) .0200(10) .0157(10) -.0087(8) .0038(7) -.0019(8)
C1 .0270(10) .031(2) .0240(10) -.0130(10) .0100(10) -.0140(10)
C2 .0320(10) .019(2) .0210(10) -.0140(10) .0043(10) .0010(10)
C3 .0170(10) .030(2) .0120(10) -.0060(10) .0017(9) -.0020(10)
C4 .0220(10) .026(2) .0240(10) -.0070(10) .0046(9) -.0060(10)
C5 .0280(10) .0110(10) .0240(10) -.0060(10) .0051(10) .0010(10)
C6 .0240(10) .0190(10) .0210(10) .0010(10) -.0024(9) -.0037(10)
C7 .0270(10) .021(2) .0210(10) -.0050(10) -.0017(10) -.0010(10)
C8 .0180(10) .022(2) .0180(10) -.0050(10) .0048(9) .0040(10)
C9 .0140(10) .032(2) .0200(10) -.0050(10) .0041(9) .0000(10)
C10 .0150(10) .030(2) .0130(10) -.0050(10) -.0001(8) -.0070(10)

loop_
_atom_type_symbol
_atom_type_description
_atom_type_scat_dispersion_real
_atom_type_scat_dispersion_imag
_atom_type_scat_source
Co Co .349 .972
;International Tables for Crystallography
(1992, Vol. C, Tables 4.2.6.8 and 6.1.1.1)
;
V V .300 .529
;International Tables for Crystallography
(1992, Vol. C, Tables 4.2.6.8 and 6.1.1.1)
;
O O .011 .006
;International Tables for Crystallography
(1992, Vol. C, Tables 4.2.6.8 and 6.1.1.1)
;
N N .006 .003
;International Tables for Crystallography
(1992, Vol. C, Tables 4.2.6.8 and 6.1.1.1)
;
C C .003 .002
;International Tables for Crystallography
(1992, Vol. C, Tables 4.2.6.8 and 6.1.1.1)
;
H H .000 .000
;International Tables for Crystallography
(1992, Vol. C, Table 6.1.1.2)
;

loop_
_geom_angle_atom_site_label_1
_geom_angle_atom_site_label_2
_geom_angle_atom_site_label_3
_geom_angle_site_symmetry_1
_geom_angle_site_symmetry_3
_geom_angle
_geom_angle_publ_flag
O1 Co O2 . . 128.80(10) no
O1 Co O5 . . 121.40(10) no
O1 Co N1 . . 89.80(10) no
O1 Co N2 . . 89.50(10) no
O2 Co O5 . . 109.80(10) no
O2 Co N1 . . 91.90(10) no
O2 Co N2 . . 88.50(10) no
O5 Co N1 . . 89.40(10) no
O5 Co N2 . . 91.20(10) no
N1 Co N2 . . 179.20(10) no
O1 V1 O4 . . 109.20(10) no
O1 V1 O5 . 2_543 108.80(10) no
O1 V1 O6 . . 110.70(10) no
O4 V1 O5 . 2_543 109.90(10) no
O4 V1 O6 . . 109.50(10) no
O5 V1 O6 2_543 . 108.70(10) no
O2 V2 O3 . . 109.3(2) no
O2 V2 O4 . 1_565 109.60(10) no
O2 V2 O6 . 2_643 109.50(10) no
O3 V2 O4 . 1_565 109.00(10) no
O3 V2 O6 . 2_643 109.30(10) no
O4 V2 O6 1_565 2_643 110.10(10) no
Co O1 V1 . . 168.6(2) no
Co O2 V2 . . 175.6(2) no
V1 O4 V2 . 1_545 128.9(2) no
Co O5 V1 . 2_543 136.5(2) no
V1 O6 V2 . 2_643 147.3(2) no
Co N1 C1 . . 122.9(3) no
Co N1 C5 . . 119.6(3) no
C1 N1 C5 . . 117.1(3) no
Co N2 C6 . . 122.7(3) no
Co N2 C8 . . 119.8(3) no
C6 N2 C8 . . 117.5(3) no
N1 C1 C2 . . 123.8(4) no
N1 C1 H4 . . 117.6 no
C2 C1 H4 . . 117.9 no
C1 C2 C3 . . 118.6(4) no
C1 C2 H1 . . 121.2 no
C3 C2 H1 . . 120.2 no
C2 C3 C4 . . 117.9(4) no
C2 C3 C10 . . 119.4(4) no
C4 C3 C10 . . 122.7(4) no
C3 C4 C5 . . 119.7(4) no
C3 C4 H2 . . 115.6 no
C5 C4 H2 . . 124.2 no
N1 C5 C4 . . 123.0(4) no
N1 C5 H3 . . 117.2 no
C4 C5 H3 . . 119.7 no
N2 C6 C7 . . 123.7(4) no
N2 C6 H8 . . 123.3 no
C7 C6 H8 . . 112.6 no
C6 C7 C10 . 1_654 118.3(4) no
C6 C7 H7 . . 117.8 no
C10 C7 H7 1_654 . 123.8 no
N2 C8 C9 . . 123.2(4) no
N2 C8 H5 . . 114.5 no
C9 C8 H5 . . 122.3 no
C8 C9 C10 . 1_654 119.2(4) no
C8 C9 H6 . . 112.9 no
C10 C9 H6 1_654 . 127.9 no
C3 C10 C7 . 1_456 122.0(4) no
C3 C10 C9 . 1_456 119.8(4) no
C7 C10 C9 1_456 1_456 118.2(4) no

loop_
_geom_bond_atom_site_label_1
_geom_bond_atom_site_label_2
_geom_bond_site_symmetry_1
_geom_bond_site_symmetry_2
_geom_bond_distance
_geom_bond_publ_flag
Co O1 . . 1.994(3) yes
Co O2 . . 1.968(3) yes
Co O5 . . 1.990(3) yes
Co N1 . . 2.145(3) yes
Co N2 . . 2.132(3) yes
V1 O1 . . 1.657(3) yes
V1 O4 . . 1.783(3) yes
V1 O5 . 2_543 1.658(3) yes
V1 O6 . . 1.768(3) yes
V2 O2 . . 1.666(3) yes
V2 O3 . . 1.619(3) yes
V2 O4 . 1_565 1.809(3) yes
V2 O6 . 2_643 1.819(3) yes
N1 C1 . . 1.342(6) no
N1 C5 . . 1.347(5) no
N2 C6 . . 1.330(6) no
N2 C8 . . 1.338(5) no
C1 C2 . . 1.396(5) no
C1 H4 . . 1.074 no
C2 C3 . . 1.406(6) no
C2 H1 . . 1.075 no
C3 C4 . . 1.382(6) no
C3 C10 . . 1.487(5) no
C4 C5 . . 1.398(5) no
C4 H2 . . 1.076 no
C5 H3 . . 1.080 no
C6 C7 . . 1.405(6) no
C6 H8 . . 1.076 no
C7 C10 . 1_654 1.398(5) no
C7 H7 . . 1.077 no
C8 C9 . . 1.398(5) no
C8 H5 . . 1.077 no
C9 C10 . 1_654 1.384(6) no
C9 H6 . . 1.084 no
